data_4333468
loop_
_publ_author_name
'Sha, Jing-quan'
'Peng, Jun'
'Liu, Hong-sheng'
'Chen, Jing'
'Tian, Ai-xiang'
'Zhang, Peng-peng'

_publ_section_title
;
 Asymmetrical Polar Modification of a Bivanadium-Capped Keggin POM by
 Multiple Cu&#x2212;N Coordination Polymeric Chains
;
_journal_issue 26
_journal_name_full 'Inorganic Chemistry'
_journal_page_first 11183
_journal_page_last 11189
_journal_paper_doi 10.1021/ic7014308
_journal_volume 46
_journal_year 2007
_chemical_formula_sum 'C48 H38 As Cu3 Mo12 N8 O43 V2'
_chemical_formula_weight 2933.56
_chemical_name_systematic
; 
 ? 
;
_space_group_IT_number 2
_symmetry_space_group_name_Hall '-P 1'
_symmetry_space_group_name_H-M 'P -1'
_atom_sites_solution_hydrogens geom
_atom_sites_solution_primary direct
_atom_sites_solution_secondary difmap
_audit_creation_method SHELXL-97
_cell_angle_alpha 93.971(5)
_cell_angle_beta 104.876(4)
_cell_angle_gamma 110.758(5)
_cell_formula_units_Z 1
_cell_length_a 12.274(4)
_cell_length_b 12.872(4)
_cell_length_c 13.108(4)
_cell_measurement_temperature 293(2)
_cell_volume 1842.0(10)
_computing_structure_refinement 'SHELXL-97 (Sheldrick, 1997)'
_computing_structure_solution 'SHELXS-97 (Sheldrick, 1990)'
_diffrn_ambient_temperature 293(2)
_diffrn_measured_fraction_theta_full 0.902
_diffrn_measured_fraction_theta_max 0.902
_diffrn_radiation_monochromator graphite
_diffrn_radiation_source 'fine-focus sealed tube'
_diffrn_radiation_type MoK\a
_diffrn_radiation_wavelength 0.71073
_diffrn_reflns_av_R_equivalents 0.0362
_diffrn_reflns_av_sigmaI/netI 0.0850
_diffrn_reflns_limit_h_max 14
_diffrn_reflns_limit_h_min -12
_diffrn_reflns_limit_k_max 15
_diffrn_reflns_limit_k_min -14
_diffrn_reflns_limit_l_max 14
_diffrn_reflns_limit_l_min -15
_diffrn_reflns_number 8920
_diffrn_reflns_theta_full 25.52
_diffrn_reflns_theta_max 25.52
_diffrn_reflns_theta_min 1.63
_exptl_absorpt_coefficient_mu 3.599
_exptl_crystal_density_diffrn 2.645
_exptl_crystal_density_method 'not measured'
_exptl_crystal_F_000 1396
_refine_diff_density_max 2.027
_refine_diff_density_min -1.751
_refine_diff_density_rms 0.227
_refine_ls_extinction_method none
_refine_ls_goodness_of_fit_ref 1.082
_refine_ls_hydrogen_treatment mixed
_refine_ls_matrix_type full
_refine_ls_number_parameters 532
_refine_ls_number_reflns 6200
_refine_ls_number_restraints 0
_refine_ls_restrained_S_all 1.082
_refine_ls_R_factor_all 0.1287
_refine_ls_R_factor_gt 0.0781
_refine_ls_shift/su_max 0.000
_refine_ls_shift/su_mean 0.000
_refine_ls_structure_factor_coef Fsqd
_refine_ls_weighting_details 'calc w=1/[\s^2^(Fo^2^)+(0.0968P)^2^+1.3526P] where P=(Fo^2^+2Fc^2^)/3'
_refine_ls_weighting_scheme calc
_refine_ls_wR_factor_gt 0.1733
_refine_ls_wR_factor_ref 0.1998
_reflns_number_gt 3848
_reflns_number_total 6200
_reflns_threshold_expression >2sigma(I)
_cod_data_source_file ic7014308sup1.cif
_cod_data_source_block 2
_cod_database_code 4333468

loop_
_symmetry_equiv_pos_as_xyz
'x, y, z'
'-x, -y, -z'

loop_
_atom_site_label
_atom_site_type_symbol
_atom_site_fract_x
_atom_site_fract_y
_atom_site_fract_z
_atom_site_U_iso_or_equiv
_atom_site_adp_type
_atom_site_occupancy
_atom_site_symmetry_multiplicity
_atom_site_calc_flag
_atom_site_refinement_flags
As1 As 0.5000 0.0000 0.5000 0.0171(4) Uani 1 2 d S
Mo1 Mo 0.47895(13) -0.06197(11) 0.75818(8) 0.0432(4) Uani 1 1 d .
Mo2 Mo 0.76770(11) 0.11444(10) 0.72559(8) 0.0335(3) Uani 1 1 d .
Mo3 Mo 0.78503(12) 0.17133(11) 0.46776(11) 0.0452(4) Uani 1 1 d .
Mo4 Mo 0.55811(13) 0.28162(10) 0.45158(11) 0.0450(4) Uani 1 1 d .
Mo5 Mo 0.53480(12) 0.21787(11) 0.70586(9) 0.0419(4) Uani 1 1 d .
Mo6 Mo 0.73443(12) -0.10591(11) 0.51791(10) 0.0368(3) Uani 1 1 d .
V V 0.3414(6) 0.1316(5) 0.2806(5) 0.150(2) Uiso 1 1 d .
Cu1 Cu 0.78068(18) 0.62861(15) 0.49397(11) 0.0403(5) Uani 1 1 d .
Cu2 Cu 0.0000 0.5000 0.5000 0.0550(8) Uani 1 2 d S
O1 O 0.5668(12) 0.1008(11) 0.4273(10) 0.010(3) Uiso 0.50 1 d P
O2 O 0.4472(15) -0.0483(12) 0.3769(11) 0.023(4) Uani 0.50 1 d P
O3 O 0.6497(9) -0.0029(8) 0.7774(10) 0.054(3) Uani 1 1 d .
O4 O 0.5822(9) 0.4119(7) 0.4324(7) 0.039(2) Uani 1 1 d .
O5 O 0.8909(9) 0.1575(8) 0.8320(8) 0.051(3) Uani 1 1 d .
O6 O 0.8451(9) -0.1548(8) 0.5292(7) 0.038(2) Uani 1 1 d .
O7 O 0.9160(8) 0.2502(7) 0.4550(7) 0.039(2) Uani 1 1 d .
O8 O 0.5791(9) 0.3011(13) 0.6011(9) 0.088(5) Uani 1 1 d .
O9 O 0.4797(9) 0.0824(8) 0.7700(11) 0.061(4) Uani 1 1 d .
O10 O 0.6920(11) 0.2121(9) 0.7487(11) 0.064(4) Uani 1 1 d .
O11 O 0.5033(11) 0.1933(11) 0.3090(10) 0.082(5) Uani 1 1 d .
O12 O 0.3820(9) 0.2145(12) 0.4323(9) 0.082(5) Uani 1 1 d .
O13 O 0.8274(15) 0.1865(9) 0.6220(9) 0.087(5) Uani 1 1 d .
O14 O 0.6523(15) 0.0339(12) 0.5482(11) 0.022(4) Uani 0.50 1 d P
O15 O 0.5479(10) 0.3125(8) 0.7994(10) 0.065(4) Uani 1 1 d .
O16 O 0.4687(11) -0.0937(10) 0.8779(8) 0.059(3) Uani 1 1 d .
O17 O 0.7128(10) 0.2810(11) 0.4718(11) 0.099(6) Uani 1 1 d .
O18 O 0.7788(14) -0.0209(8) 0.6579(10) 0.075(4) Uani 1 1 d .
O19 O 0.6323(9) -0.1691(13) 0.3780(10) 0.088(5) Uani 1 1 d .
O20 O 0.7974(15) 0.0318(9) 0.4669(10) 0.085(5) Uani 1 1 d .
O21 O 0.3131(12) -0.1238(12) 0.6799(12) 0.109(6) Uani 1 1 d .
O22 O 0.4736(13) 0.1189(12) 0.5303(10) 0.018(3) Uani 0.50 1 d P
O23 O 0.277(2) 0.177(2) 0.183(2) 0.187(10) Uiso 1 1 d .
OW1 O 0.270(3) 0.833(2) 0.9858(17) 0.116(13) Uani 0.50 1 d P
OW2 O 0.497(5) 0.695(3) -0.050(6) 0.30(5) Uani 0.50 1 d P
N1 N 0.7638(9) 0.6274(8) 1.3467(8) 0.027(2) Uiso 1 1 d .
N2 N 0.7636(12) 0.9385(11) 0.2298(10) 0.051(4) Uani 1 1 d .
H00A H 0.7225 0.9322 0.2748 0.061 Uiso 1 1 calc R
N3 N 0.7971(10) 0.6322(8) 0.6405(7) 0.029(2) Uani 1 1 d .
N4 N 0.0126(11) 0.5059(8) 0.6459(8) 0.033(3) Uani 1 1 d .
C1 C 0.1168(14) 0.5745(11) 0.7243(10) 0.040(4) Uani 1 1 d .
H40A H 0.1820 0.6209 0.7037 0.049 Uiso 1 1 calc R
C2 C -0.0684(13) 0.4474(10) 0.7886(9) 0.034(3) Uani 1 1 d .
H25A H -0.1329 0.3997 0.8092 0.041 Uiso 1 1 calc R
C3 C 0.9038(12) 0.7007(10) 0.7181(8) 0.025(3) Uani 1 1 d .
H24A H 0.9714 0.7411 0.6971 0.029 Uiso 1 1 calc R
C4 C 0.8523(11) 0.6939(10) 1.2114(9) 0.025(3) Uiso 1 1 d .
H23A H 0.9191 0.7418 1.1939 0.030 Uiso 1 1 calc R
C5 C 0.9133(11) 0.7111(10) 0.8230(9) 0.025(3) Uani 1 1 d .
H22A H 0.9876 0.7569 0.8728 0.030 Uiso 1 1 calc R
C6 C -0.0814(15) 0.4439(11) 0.6786(9) 0.038(4) Uani 1 1 d .
H21A H -0.1554 0.3985 0.6282 0.045 Uiso 1 1 calc R
C7 C 0.8592(12) 0.6918(11) 1.3161(9) 0.034(3) Uani 1 1 d .
H20A H 0.9321 0.7361 1.3685 0.040 Uiso 1 1 calc R
C8 C 0.8128(11) 0.6538(10) 0.8595(8) 0.023(3) Uani 1 1 d .
C9 C 0.8842(16) 0.9869(12) 0.2649(13) 0.046(4) Uani 1 1 d .
H18A H 0.9240 1.0123 0.3379 0.055 Uiso 1 1 calc R
C10 C 0.0328(10) 0.5163(10) 0.8650(10) 0.025(3) Uani 1 1 d .
C11 C 0.8267(10) 0.6628(9) 0.9739(8) 0.019(3) Uani 1 1 d .
H16A H 0.9043 0.7043 1.0210 0.023 Uiso 1 1 calc R
C12 C 0.9521(16) 1.0001(12) 0.1921(15) 0.053(5) Uani 1 1 d .
H15A H 1.0371 1.0303 0.2145 0.063 Uiso 1 1 calc R
C13 C 0.7109(11) 0.5863(10) 0.7808(9) 0.023(3) Uiso 1 1 d .
H14A H 0.6428 0.5438 0.8000 0.027 Uiso 1 1 calc R
C14 C 0.8829(18) 0.9645(13) 0.0814(13) 0.052(5) Uani 1 1 d .
C15 C 0.7463(11) 0.6252(10) 1.1289(8) 0.025(3) Uani 1 1 d .
C16 C 0.0443(11) 0.5276(10) 0.9785(10) 0.027(3) Uani 1 1 d .
C17 C 0.7029(14) 0.5772(11) 0.6740(10) 0.039(4) Uani 1 1 d .
H10A H 0.6291 0.5312 0.6237 0.047 Uiso 1 1 calc R
C18 C 0.6503(12) 0.5608(15) 1.1613(9) 0.055(5) Uani 1 1 d .
H9A H 0.5773 0.5152 1.1098 0.066 Uiso 1 1 calc R
C19 C 0.9500(15) 0.9841(13) -0.0044(16) 0.058(5) Uani 1 1 d .
H8A H 0.8993 0.9666 -0.0747 0.070 Uiso 1 1 calc R
C20 C 0.1301(13) 0.5784(12) 0.8319(10) 0.039(4) Uani 1 1 d .
H7A H 0.2045 0.6228 0.8822 0.047 Uiso 1 1 calc R
C21 C 0.7372(12) 0.6163(11) 1.0162(9) 0.034(3) Uani 1 1 d .
H4A H 0.6606 0.5735 0.9683 0.040 Uiso 1 1 calc R
C22 C 0.7626(19) 0.9178(19) 0.0511(15) 0.080(7) Uani 1 1 d .
H3A H 0.7178 0.8975 -0.0212 0.096 Uiso 1 1 calc R
C23 C 0.706(2) 0.9002(19) 0.1280(16) 0.089(7) Uani 1 1 d .
H2A H 0.6224 0.8587 0.1073 0.107 Uiso 1 1 calc R
C24 C 0.6591(13) 0.5617(14) 1.2700(10) 0.049(4) Uani 1 1 d .
H1A H 0.5924 0.5166 1.2896 0.059 Uiso 1 1 calc R

loop_
_atom_site_aniso_label
_atom_site_aniso_U_11
_atom_site_aniso_U_22
_atom_site_aniso_U_33
_atom_site_aniso_U_23
_atom_site_aniso_U_13
_atom_site_aniso_U_12
As1 0.0214(9) 0.0128(8) 0.0146(8) -0.0001(6) 0.0104(6) 0.0007(7)
Mo1 0.0672(9) 0.0361(7) 0.0112(5) 0.0004(5) 0.0162(5) 0.0001(7)
Mo2 0.0394(7) 0.0297(7) 0.0180(5) -0.0027(4) 0.0080(5) -0.0005(6)
Mo3 0.0468(9) 0.0311(7) 0.0503(8) -0.0046(6) 0.0275(6) -0.0004(6)
Mo4 0.0561(9) 0.0177(6) 0.0517(8) 0.0056(5) 0.0126(7) 0.0059(6)
Mo5 0.0476(8) 0.0363(7) 0.0294(6) -0.0086(5) 0.0177(6) 0.0003(6)
Mo6 0.0449(8) 0.0397(8) 0.0390(7) 0.0142(5) 0.0263(6) 0.0209(6)
Cu1 0.0735(13) 0.0545(11) 0.0073(7) 0.0108(7) 0.0189(7) 0.0356(10)
Cu2 0.110(2) 0.0520(17) 0.0097(11) 0.0076(10) 0.0208(13) 0.0367(17)
O2 0.044(10) 0.016(8) 0.010(7) -0.003(6) 0.012(7) 0.012(8)
O3 0.035(6) 0.037(6) 0.110(10) 0.035(6) 0.047(6) 0.016(5)
O4 0.063(7) 0.020(5) 0.031(5) 0.011(4) 0.023(4) 0.004(5)
O5 0.041(6) 0.027(5) 0.053(6) 0.012(5) -0.013(5) -0.006(5)
O6 0.052(6) 0.044(6) 0.032(5) 0.010(4) 0.021(4) 0.029(5)
O7 0.044(6) 0.037(5) 0.028(5) -0.005(4) 0.025(4) -0.001(5)
O8 0.027(6) 0.159(13) 0.054(7) 0.069(8) 0.013(5) 0.000(7)
O9 0.031(6) 0.033(6) 0.136(11) 0.049(7) 0.040(7) 0.015(5)
O10 0.069(8) 0.037(6) 0.122(11) 0.052(7) 0.063(8) 0.030(6)
O11 0.058(8) 0.090(9) 0.073(8) -0.065(7) -0.019(6) 0.042(7)
O12 0.024(6) 0.130(11) 0.041(6) 0.039(7) 0.000(5) -0.026(6)
O13 0.207(16) 0.027(6) 0.051(7) 0.020(5) 0.083(9) 0.040(8)
O14 0.040(10) 0.007(8) 0.012(7) 0.000(6) 0.015(7) -0.004(7)
O15 0.068(8) 0.027(6) 0.100(9) -0.014(5) 0.065(7) -0.005(5)
O16 0.087(9) 0.075(8) 0.035(6) 0.036(5) 0.040(6) 0.033(7)
O17 0.048(7) 0.106(10) 0.101(10) -0.093(9) -0.045(7) 0.048(8)
O18 0.157(13) 0.026(6) 0.068(8) 0.014(5) 0.075(8) 0.035(7)
O19 0.027(6) 0.152(13) 0.067(8) 0.085(9) 0.012(5) 0.005(7)
O20 0.199(15) 0.041(7) 0.067(8) 0.031(6) 0.101(9) 0.057(8)
O21 0.056(8) 0.108(11) 0.120(12) -0.089(9) -0.044(8) 0.052(8)
O22 0.022(9) 0.019(8) 0.007(7) -0.006(6) 0.004(6) 0.001(7)
OW1 0.14(3) 0.088(19) 0.023(11) -0.034(12) 0.030(13) -0.064(18)
OW2 0.20(5) 0.05(2) 0.46(9) 0.06(4) -0.20(5) 0.03(3)
N2 0.048(9) 0.064(9) 0.041(7) -0.008(6) 0.034(6) 0.012(7)
N3 0.045(7) 0.028(6) 0.017(5) 0.008(4) 0.014(5) 0.013(5)
N4 0.069(8) 0.017(5) 0.017(5) 0.000(4) 0.020(5) 0.017(6)
C1 0.070(11) 0.032(8) 0.024(7) 0.003(6) 0.039(7) 0.008(8)
C2 0.061(10) 0.010(6) 0.022(6) -0.009(5) 0.020(6) 0.000(6)
C3 0.044(8) 0.021(6) 0.013(5) 0.005(5) 0.022(5) 0.008(6)
C5 0.030(7) 0.020(6) 0.021(6) 0.003(5) 0.008(5) 0.004(6)
C6 0.069(11) 0.023(7) 0.015(6) -0.004(5) 0.004(6) 0.018(7)
C7 0.028(7) 0.027(7) 0.014(6) -0.009(5) -0.004(5) -0.016(6)
C8 0.028(7) 0.019(6) 0.012(5) 0.005(4) 0.002(5) 0.002(5)
C9 0.067(12) 0.040(9) 0.047(9) 0.005(7) 0.040(8) 0.024(9)
C10 0.014(6) 0.030(7) 0.031(6) 0.007(5) 0.016(5) 0.003(6)
C11 0.014(6) 0.021(6) 0.008(5) 0.002(4) 0.003(4) -0.008(5)
C12 0.054(10) 0.026(8) 0.096(14) 0.015(8) 0.050(10) 0.016(8)
C14 0.093(15) 0.047(10) 0.053(10) 0.016(8) 0.052(10) 0.048(10)
C15 0.023(7) 0.030(7) 0.011(5) -0.005(5) 0.006(5) -0.001(6)
C16 0.027(7) 0.016(6) 0.028(6) 0.003(5) 0.005(5) -0.003(5)
C17 0.054(10) 0.034(8) 0.017(6) -0.008(5) 0.011(6) 0.005(7)
C18 0.023(8) 0.104(14) 0.004(6) -0.006(7) -0.001(5) -0.008(8)
C19 0.069(13) 0.033(9) 0.096(14) 0.020(9) 0.058(12) 0.022(10)
C20 0.034(8) 0.037(8) 0.030(7) -0.004(6) -0.007(6) 0.008(7)
C21 0.041(8) 0.034(8) 0.014(6) 0.000(5) 0.012(5) -0.001(7)
C22 0.073(14) 0.134(19) 0.053(11) 0.010(11) 0.057(10) 0.038(14)
C23 0.097(16) 0.112(18) 0.059(12) 0.002(11) 0.058(12) 0.018(14)
C24 0.032(8) 0.079(12) 0.021(7) 0.013(7) 0.012(6) 0.000(8)

loop_
_atom_type_symbol
_atom_type_description
_atom_type_scat_dispersion_real
_atom_type_scat_dispersion_imag
_atom_type_scat_source
As As 0.0499 2.0058 'International Tables Vol C Tables 4.2.6.8 and 6.1.1.4'
Mo Mo -1.6832 0.6857 'International Tables Vol C Tables 4.2.6.8 and 6.1.1.4'
V V 0.3005 0.5294 'International Tables Vol C Tables 4.2.6.8 and 6.1.1.4'
Cu Cu 0.3201 1.2651 'International Tables Vol C Tables 4.2.6.8 and 6.1.1.4'
O O 0.0106 0.0060 'International Tables Vol C Tables 4.2.6.8 and 6.1.1.4'
N N 0.0061 0.0033 'International Tables Vol C Tables 4.2.6.8 and 6.1.1.4'
C C 0.0033 0.0016 'International Tables Vol C Tables 4.2.6.8 and 6.1.1.4'
H H 0.0000 0.0000 'International Tables Vol C Tables 4.2.6.8 and 6.1.1.4'

loop_
_geom_angle_atom_site_label_1
_geom_angle_atom_site_label_2
_geom_angle_atom_site_label_3
_geom_angle
_geom_angle_site_symmetry_1
_geom_angle_site_symmetry_3
O2 As1 O2 180.000(2) 2_656 .
O2 As1 O14 113.0(8) 2_656 2_656
O2 As1 O14 67.0(8) . 2_656
O2 As1 O14 67.0(8) 2_656 .
O2 As1 O14 113.0(8) . .
O14 As1 O14 180.000(2) 2_656 .
O2 As1 O22 68.5(7) 2_656 .
O2 As1 O22 111.5(7) . .
O14 As1 O22 72.6(7) 2_656 .
O14 As1 O22 107.4(7) . .
O2 As1 O22 111.5(7) 2_656 2_656
O2 As1 O22 68.5(7) . 2_656
O14 As1 O22 107.4(7) 2_656 2_656
O14 As1 O22 72.6(7) . 2_656
O22 As1 O22 180.000(2) . 2_656
O2 As1 O1 69.5(7) 2_656 2_656
O2 As1 O1 110.5(7) . 2_656
O14 As1 O1 74.3(7) 2_656 2_656
O14 As1 O1 105.7(7) . 2_656
O22 As1 O1 108.4(6) . 2_656
O22 As1 O1 71.6(6) 2_656 2_656
O2 As1 O1 110.5(7) 2_656 .
O2 As1 O1 69.5(7) . .
O14 As1 O1 105.7(7) 2_656 .
O14 As1 O1 74.3(7) . .
O22 As1 O1 71.6(6) . .
O22 As1 O1 108.4(6) 2_656 .
O1 As1 O1 180.000(2) 2_656 .
O16 Mo1 O9 101.7(6) . .
O16 Mo1 O21 99.5(7) . .
O9 Mo1 O21 91.5(5) . .
O16 Mo1 O3 103.7(6) . .
O9 Mo1 O3 90.6(4) . .
O21 Mo1 O3 155.8(7) . .
O16 Mo1 O11 102.7(6) . 2_656
O9 Mo1 O11 155.2(6) . 2_656
O21 Mo1 O11 88.8(5) . 2_656
O3 Mo1 O11 79.4(5) . 2_656
O16 Mo1 O1 154.5(5) . 2_656
O9 Mo1 O1 97.9(5) . 2_656
O21 Mo1 O1 63.6(6) . 2_656
O3 Mo1 O1 92.2(5) . 2_656
O11 Mo1 O1 60.3(5) 2_656 2_656
O16 Mo1 O2 159.2(5) . 2_656
O9 Mo1 O2 65.0(5) . 2_656
O21 Mo1 O2 96.9(7) . 2_656
O3 Mo1 O2 62.4(5) . 2_656
O11 Mo1 O2 90.3(6) 2_656 2_656
O1 Mo1 O2 46.2(5) 2_656 2_656
O16 Mo1 V 105.5(4) . 2_656
O9 Mo1 V 127.9(3) . 2_656
O21 Mo1 V 125.7(4) . 2_656
O3 Mo1 V 40.3(3) . 2_656
O11 Mo1 V 39.2(4) 2_656 2_656
O1 Mo1 V 74.0(4) 2_656 2_656
O2 Mo1 V 74.5(4) 2_656 2_656
O5 Mo2 O13 102.9(6) . .
O5 Mo2 O10 103.0(6) . .
O13 Mo2 O10 93.8(5) . .
O5 Mo2 O18 100.5(6) . .
O13 Mo2 O18 86.8(4) . .
O10 Mo2 O18 155.7(6) . .
O5 Mo2 O3 100.7(5) . .
O13 Mo2 O3 154.9(6) . .
O10 Mo2 O3 89.3(4) . .
O18 Mo2 O3 80.5(5) . .
O5 Mo2 O14 155.8(6) . .
O13 Mo2 O14 64.1(6) . .
O10 Mo2 O14 98.3(6) . .
O18 Mo2 O14 60.3(6) . .
O3 Mo2 O14 90.8(5) . .
O5 Mo2 O2 158.6(5) . 2_656
O13 Mo2 O2 96.0(6) . 2_656
O10 Mo2 O2 65.3(5) . 2_656
O18 Mo2 O2 90.5(6) . 2_656
O3 Mo2 O2 62.8(5) . 2_656
O14 Mo2 O2 44.4(5) . 2_656
O5 Mo2 V 103.1(3) . 2_656
O13 Mo2 V 126.9(3) . 2_656
O10 Mo2 V 123.7(3) . 2_656
O18 Mo2 V 43.2(4) . 2_656
O3 Mo2 V 37.2(3) . 2_656
O14 Mo2 V 73.6(4) . 2_656
O2 Mo2 V 72.5(4) 2_656 2_656
O7 Mo3 O20 101.8(6) . .
O7 Mo3 O17 99.8(6) . .
O20 Mo3 O17 158.3(7) . .
O7 Mo3 O21 100.6(6) . 2_656
O20 Mo3 O21 89.4(6) . 2_656
O17 Mo3 O21 85.6(5) . 2_656
O7 Mo3 O13 100.1(5) . .
O20 Mo3 O13 86.8(5) . .
O17 Mo3 O13 90.4(6) . .
O21 Mo3 O13 159.2(7) 2_656 .
O7 Mo3 O1 154.6(5) . .
O20 Mo3 O1 96.2(6) . .
O17 Mo3 O1 63.0(5) . .
O21 Mo3 O1 61.5(6) 2_656 .
O13 Mo3 O1 98.6(6) . .
O7 Mo3 O14 154.5(5) . .
O20 Mo3 O14 63.0(5) . .
O17 Mo3 O14 97.0(7) . .
O21 Mo3 O14 99.6(7) 2_656 .
O13 Mo3 O14 60.7(5) . .
O1 Mo3 O14 50.8(5) . .
O4 Mo4 O17 100.9(6) . .
O4 Mo4 O8 99.8(6) . .
O17 Mo4 O8 92.3(6) . .
O4 Mo4 O11 104.9(6) . .
O17 Mo4 O11 90.4(5) . .
O8 Mo4 O11 154.2(7) . .
O4 Mo4 O12 103.5(6) . .
O17 Mo4 O12 155.5(7) . .
O8 Mo4 O12 86.5(5) . .
O11 Mo4 O12 80.6(5) . .
O4 Mo4 O1 156.7(4) . .
O17 Mo4 O1 64.5(5) . .
O8 Mo4 O1 98.8(6) . .
O11 Mo4 O1 59.6(5) . .
O12 Mo4 O1 91.5(6) . .
O4 Mo4 O22 153.1(5) . .
O17 Mo4 O22 98.6(7) . .
O8 Mo4 O22 60.8(5) . .
O11 Mo4 O22 93.4(6) . .
O12 Mo4 O22 59.6(5) . .
O1 Mo4 O22 50.2(5) . .
O4 Mo4 V 107.6(4) . .
O17 Mo4 V 124.1(3) . .
O8 Mo4 V 127.4(4) . .
O11 Mo4 V 36.5(4) . .
O12 Mo4 V 44.2(4) . .
O1 Mo4 V 71.1(3) . .
O22 Mo4 V 75.8(3) . .
O15 Mo5 O8 103.1(7) . .
O15 Mo5 O10 101.2(6) . .
O8 Mo5 O10 89.4(5) . .
O15 Mo5 O19 102.9(7) . 2_656
O8 Mo5 O19 88.8(4) . 2_656
O10 Mo5 O19 155.5(7) . 2_656
O15 Mo5 O9 100.1(6) . .
O8 Mo5 O9 156.8(7) . .
O10 Mo5 O9 86.6(4) . .
O19 Mo5 O9 85.5(5) 2_656 .
O15 Mo5 O22 157.1(6) . .
O8 Mo5 O22 62.6(6) . .
O10 Mo5 O22 96.6(6) . .
O19 Mo5 O22 61.3(6) 2_656 .
O9 Mo5 O22 95.2(5) . .
O15 Mo5 O2 157.8(6) . 2_656
O8 Mo5 O2 93.6(6) . 2_656
O10 Mo5 O2 63.9(5) . 2_656
O19 Mo5 O2 91.8(6) 2_656 2_656
O9 Mo5 O2 64.2(5) . 2_656
O22 Mo5 O2 45.0(5) . 2_656
O6 Mo6 O19 103.7(6) . .
O6 Mo6 O12 103.5(6) . 2_656
O19 Mo6 O12 88.5(5) . 2_656
O6 Mo6 O20 102.5(6) . .
O19 Mo6 O20 87.4(6) . .
O12 Mo6 O20 153.9(6) 2_656 .
O6 Mo6 O18 102.2(5) . .
O19 Mo6 O18 154.0(6) . .
O12 Mo6 O18 83.3(5) 2_656 .
O20 Mo6 O18 89.3(5) . .
O6 Mo6 O22 155.6(5) . 2_656
O19 Mo6 O22 60.4(5) . 2_656
O12 Mo6 O22 60.4(5) 2_656 2_656
O20 Mo6 O22 95.5(6) . 2_656
O18 Mo6 O22 94.3(5) . 2_656
O6 Mo6 O14 154.8(5) . .
O19 Mo6 O14 96.6(6) . .
O12 Mo6 O14 91.6(6) 2_656 .
O20 Mo6 O14 63.3(5) . .
O18 Mo6 O14 59.2(5) . .
O22 Mo6 O14 49.4(5) 2_656 .
O6 Mo6 V 107.1(3) . 2_656
O19 Mo6 V 125.9(3) . 2_656
O12 Mo6 V 41.7(4) 2_656 2_656
O20 Mo6 V 126.4(3) . 2_656
O18 Mo6 V 41.6(4) . 2_656
O22 Mo6 V 74.0(3) 2_656 2_656
O14 Mo6 V 71.3(4) . 2_656
O23 V O11 110.3(12) . .
O23 V O3 105.9(12) . 2_656
O11 V O3 86.2(5) . 2_656
O23 V O18 113.4(12) . 2_656
O11 V O18 136.3(8) . 2_656
O3 V O18 82.5(5) 2_656 2_656
O23 V O12 118.6(12) . .
O11 V O12 82.3(5) . .
O3 V O12 135.4(7) 2_656 .
O18 V O12 76.9(5) 2_656 .
O23 V Mo1 113.1(11) . 2_656
O11 V Mo1 44.0(3) . 2_656
O3 V Mo1 42.3(3) 2_656 2_656
O18 V Mo1 114.8(4) 2_656 2_656
O12 V Mo1 115.3(4) . 2_656
O23 V Mo4 121.9(11) . .
O11 V Mo4 40.2(4) . .
O3 V Mo4 115.7(4) 2_656 .
O18 V Mo4 110.8(5) 2_656 .
O12 V Mo4 42.1(3) . .
Mo1 V Mo4 78.59(17) 2_656 .
O23 V Mo2 115.6(11) . 2_656
O11 V Mo2 116.4(5) . 2_656
O3 V Mo2 41.1(3) 2_656 2_656
O18 V Mo2 41.4(3) 2_656 2_656
O12 V Mo2 109.5(4) . 2_656
Mo1 V Mo2 77.93(16) 2_656 2_656
Mo4 V Mo2 122.5(2) . 2_656
O23 V Mo6 123.8(11) . 2_656
O11 V Mo6 112.2(5) . 2_656
O3 V Mo6 112.0(4) 2_656 2_656
O18 V Mo6 38.6(3) 2_656 2_656
O12 V Mo6 38.3(3) . 2_656
Mo1 V Mo6 123.0(2) 2_656 2_656
Mo4 V Mo6 75.66(17) . 2_656
Mo2 V Mo6 74.78(16) 2_656 2_656
N3 Cu1 N1 179.0(4) . 1_554
N4 Cu2 N4 180.000(2) . 2_566
As1 O1 Mo1 122.1(6) . 2_656
As1 O1 Mo4 119.2(6) . .
Mo1 O1 Mo4 101.0(5) 2_656 .
As1 O1 Mo3 117.2(6) . .
Mo1 O1 Mo3 96.9(5) 2_656 .
Mo4 O1 Mo3 94.9(5) . .
As1 O2 O14 59.9(7) . 2_656
As1 O2 Mo2 124.6(8) . 2_656
O14 O2 Mo2 64.7(7) 2_656 2_656
As1 O2 Mo5 123.4(8) . 2_656
O14 O2 Mo5 131.2(9) 2_656 2_656
Mo2 O2 Mo5 91.6(5) 2_656 2_656
As1 O2 Mo1 122.1(8) . 2_656
O14 O2 Mo1 129.9(9) 2_656 2_656
Mo2 O2 Mo1 94.5(5) 2_656 2_656
Mo5 O2 Mo1 91.8(5) 2_656 2_656
V O3 Mo1 97.5(5) 2_656 .
V O3 Mo2 101.7(5) 2_656 .
Mo1 O3 Mo2 137.6(6) . .
Mo5 O8 Mo4 140.3(9) . .
Mo1 O9 Mo5 138.6(7) . .
Mo2 O10 Mo5 139.1(7) . .
V O11 Mo4 103.3(6) . .
V O11 Mo1 96.8(6) . 2_656
Mo4 O11 Mo1 136.9(7) . 2_656
Mo6 O12 Mo4 141.2(7) 2_656 .
Mo6 O12 V 100.0(6) 2_656 .
Mo4 O12 V 93.7(6) . .
Mo2 O13 Mo3 139.2(8) . .
As1 O14 O2 53.1(7) . 2_656
As1 O14 Mo2 124.0(7) . .
O2 O14 Mo2 70.9(7) 2_656 .
As1 O14 Mo6 119.4(7) . .
O2 O14 Mo6 134.7(9) 2_656 .
Mo2 O14 Mo6 99.9(6) . .
As1 O14 Mo3 117.6(8) . .
O2 O14 Mo3 130.9(9) 2_656 .
Mo2 O14 Mo3 96.0(5) . .
Mo6 O14 Mo3 93.5(5) . .
Mo4 O17 Mo3 137.6(8) . .
Mo6 O18 Mo2 139.0(7) . .
Mo6 O18 V 99.9(6) . 2_656
Mo2 O18 V 95.3(5) . 2_656
Mo6 O19 Mo5 140.9(8) . 2_656
Mo3 O20 Mo6 140.1(7) . .
Mo1 O21 Mo3 137.9(10) . 2_656
As1 O22 Mo5 123.1(7) . .
As1 O22 Mo6 118.5(7) . 2_656
Mo5 O22 Mo6 96.8(5) . 2_656
As1 O22 Mo4 118.9(7) . .
Mo5 O22 Mo4 96.1(5) . .
Mo6 O22 Mo4 98.1(6) 2_656 .
C7 N1 C24 118.5(11) . .
C7 N1 Cu1 119.6(8) . 1_556
C24 N1 Cu1 121.9(9) . 1_556
C23 N2 C9 120.9(13) . .
C23 N2 H00A 119.6 . .
C9 N2 H00A 119.6 . .
C17 N3 C3 116.8(10) . .
C17 N3 Cu1 121.2(9) . .
C3 N3 Cu1 121.6(8) . .
C6 N4 C1 116.7(10) . .
C6 N4 Cu2 121.3(9) . .
C1 N4 Cu2 122.0(9) . .
N4 C1 C20 123.3(13) . .
N4 C1 H40A 118.3 . .
C20 C1 H40A 118.3 . .
C10 C2 C6 122.8(13) . .
C10 C2 H25A 118.6 . .
C6 C2 H25A 118.6 . .
C5 C3 N3 122.1(11) . .
C5 C3 H24A 118.9 . .
N3 C3 H24A 118.9 . .
C7 C4 C15 121.4(12) . .
C7 C4 H23A 119.3 . .
C15 C4 H23A 119.3 . .
C3 C5 C8 121.5(11) . .
C3 C5 H22A 119.3 . .
C8 C5 H22A 119.3 . .
N4 C6 C2 120.2(13) . .
N4 C6 H21A 119.9 . .
C2 C6 H21A 119.9 . .
N1 C7 C4 122.0(11) . .
N1 C7 H20A 119.0 . .
C4 C7 H20A 119.0 . .
C13 C8 C5 114.2(11) . .
C13 C8 C11 125.1(11) . .
C5 C8 C11 120.4(10) . .
N2 C9 C12 120.0(15) . .
N2 C9 H18A 120.0 . .
C12 C9 H18A 120.0 . .
C2 C10 C20 117.0(12) . .
C2 C10 C16 123.6(11) . .
C20 C10 C16 119.5(11) . .
C21 C11 C8 125.1(11) . .
C21 C11 H16A 117.4 . .
C8 C11 H16A 117.4 . .
C9 C12 C14 115.9(16) . .
C9 C12 H15A 122.0 . .
C14 C12 H15A 122.0 . .
C8 C13 C17 123.4(12) . .
C8 C13 H14A 118.3 . .
C17 C13 H14A 118.3 . .
C22 C14 C12 121.3(14) . .
C22 C14 C19 119.3(16) . .
C12 C14 C19 119.3(17) . .
C18 C15 C4 115.7(11) . .
C18 C15 C21 120.3(11) . .
C4 C15 C21 123.9(11) . .
C16 C16 C10 125.4(14) 2_567 .
N3 C17 C13 121.9(12) . .
N3 C17 H10A 119.0 . .
C13 C17 H10A 119.0 . .
C15 C18 C24 121.6(12) . .
C15 C18 H9A 119.2 . .
C24 C18 H9A 119.2 . .
C19 C19 C14 130(3) 2_775 .
C19 C19 H8A 114.9 2_775 .
C14 C19 H8A 114.9 . .
C1 C20 C10 119.7(12) . .
C1 C20 H7A 120.1 . .
C10 C20 H7A 120.1 . .
C11 C21 C15 127.0(12) . .
C11 C21 H4A 116.5 . .
C15 C21 H4A 116.5 . .
C14 C22 C23 118(2) . .
C14 C22 H3A 121.0 . .
C23 C22 H3A 121.0 . .
N2 C23 C22 123(2) . .
N2 C23 H2A 118.4 . .
C22 C23 H2A 118.4 . .
N1 C24 C18 120.6(13) . .
N1 C24 H1A 119.7 . .
C18 C24 H1A 119.7 . .

loop_
_geom_bond_atom_site_label_1
_geom_bond_atom_site_label_2
_geom_bond_distance
_geom_bond_site_symmetry_2
As1 O2 1.565(13) 2_656
As1 O2 1.565(13) .
As1 O14 1.692(17) 2_656
As1 O14 1.692(17) .
As1 O22 1.713(15) .
As1 O22 1.713(15) 2_656
As1 O1 1.756(13) 2_656
As1 O1 1.756(13) .
Mo1 O16 1.673(9) .
Mo1 O9 1.851(10) .
Mo1 O21 1.870(12) .
Mo1 O3 1.899(10) .
Mo1 O11 1.958(10) 2_656
Mo1 O1 2.326(13) 2_656
Mo1 O2 2.496(15) 2_656
Mo1 V 2.800(7) 2_656
Mo2 O5 1.660(9) .
Mo2 O13 1.856(10) .
Mo2 O10 1.859(10) .
Mo2 O18 1.963(10) .
Mo2 O3 1.984(9) .
Mo2 O14 2.328(14) .
Mo2 O2 2.433(16) 2_656
Mo2 V 2.955(7) 2_656
Mo3 O7 1.627(9) .
Mo3 O20 1.855(10) .
Mo3 O17 1.920(11) .
Mo3 O21 1.920(13) 2_656
Mo3 O13 1.931(11) .
Mo3 O1 2.400(13) .
Mo3 O14 2.448(14) .
Mo4 O4 1.646(9) .
Mo4 O17 1.851(11) .
Mo4 O8 1.897(12) .
Mo4 O11 1.938(10) .
Mo4 O12 1.962(10) .
Mo4 O1 2.370(13) .
Mo4 O22 2.416(15) .
Mo4 V 2.920(7) .
Mo5 O15 1.602(9) .
Mo5 O8 1.872(10) .
Mo5 O10 1.896(11) .
Mo5 O19 1.909(11) 2_656
Mo5 O9 1.965(10) .
Mo5 O22 2.348(13) .
Mo5 O2 2.476(14) 2_656
Mo6 O6 1.667(9) .
Mo6 O19 1.867(13) .
Mo6 O12 1.901(10) 2_656
Mo6 O20 1.909(10) .
Mo6 O18 1.911(11) .
Mo6 O22 2.409(15) 2_656
Mo6 O14 2.409(16) .
Mo6 V 3.019(7) 2_656
V O23 1.58(3) .
V O11 1.783(14) .
V O3 1.825(12) 2_656
V O18 2.033(13) 2_656
V O12 2.040(14) .
V Mo1 2.800(7) 2_656
V Mo2 2.955(7) 2_656
V Mo6 3.019(7) 2_656
Cu1 N3 1.874(9) .
Cu1 N1 1.886(10) 1_554
Cu2 N4 1.873(10) .
Cu2 N4 1.873(10) 2_566
O1 Mo1 2.326(13) 2_656
O2 O14 1.80(2) 2_656
O2 Mo2 2.433(16) 2_656
O2 Mo5 2.476(14) 2_656
O2 Mo1 2.496(15) 2_656
O3 V 1.825(12) 2_656
O11 Mo1 1.958(10) 2_656
O12 Mo6 1.901(10) 2_656
O14 O2 1.80(2) 2_656
O18 V 2.033(13) 2_656
O19 Mo5 1.909(10) 2_656
O21 Mo3 1.920(13) 2_656
O22 Mo6 2.409(15) 2_656
N1 C7 1.349(16) .
N1 C24 1.351(17) .
N1 Cu1 1.886(10) 1_556
N2 C23 1.30(2) .
N2 C9 1.322(19) .
N2 H00A 0.8600 .
N3 C17 1.325(17) .
N3 C3 1.379(16) .
N4 C6 1.341(18) .
N4 C1 1.368(18) .
C1 C20 1.373(18) .
C1 H40A 0.9300 .
C2 C10 1.338(17) .
C2 C6 1.406(17) .
C2 H25A 0.9300 .
C3 C5 1.344(15) .
C3 H24A 0.9300 .
C4 C7 1.356(16) .
C4 C15 1.404(16) .
C4 H23A 0.9300 .
C5 C8 1.415(17) .
C5 H22A 0.9300 .
C6 H21A 0.9300 .
C7 H20A 0.9300 .
C8 C13 1.352(16) .
C8 C11 1.456(14) .
C9 C12 1.40(2) .
C9 H18A 0.9300 .
C10 C20 1.374(18) .
C10 C16 1.450(17) .
C11 C21 1.329(16) .
C11 H16A 0.9300 .
C12 C14 1.43(2) .
C12 H15A 0.9300 .
C13 C17 1.371(16) .
C13 H14A 0.9300 .
C14 C22 1.32(2) .
C14 C19 1.54(2) .
C15 C18 1.368(18) .
C15 C21 1.446(15) .
C16 C16 1.35(2) 2_567
C17 H10A 0.9300 .
C18 C24 1.400(17) .
C18 H9A 0.9300 .
C19 C19 1.12(3) 2_775
C19 H8A 0.9300 .
C20 H7A 0.9300 .
C21 H4A 0.9300 .
C22 C23 1.35(2) .
C22 H3A 0.9300 .
C23 H2A 0.9300 .
C24 H1A 0.9300 .

loop_
_geom_torsion_atom_site_label_1
_geom_torsion_atom_site_label_2
_geom_torsion_atom_site_label_3
_geom_torsion_atom_site_label_4
_geom_torsion
_geom_torsion_site_symmetry_1
_geom_torsion_site_symmetry_4
O4 Mo4 V O23 7.3(13) . .
O17 Mo4 V O23 -109.6(15) . .
O8 Mo4 V O23 125.2(14) . .
O11 Mo4 V O23 -84.1(15) . .
O12 Mo4 V O23 98.8(14) . .
O1 Mo4 V O23 -148.2(13) . .
O22 Mo4 V O23 159.5(13) . .
O4 Mo4 V O11 91.4(8) . .
O17 Mo4 V O11 -25.5(11) . .
O8 Mo4 V O11 -150.8(10) . .
O12 Mo4 V O11 -177.1(10) . .
O1 Mo4 V O11 -64.1(8) . .
O22 Mo4 V O11 -116.4(9) . .
O4 Mo4 V O3 138.4(6) . 2_656
O17 Mo4 V O3 21.4(9) . 2_656
O8 Mo4 V O3 -103.8(8) . 2_656
O11 Mo4 V O3 46.9(8) . 2_656
O12 Mo4 V O3 -130.2(8) . 2_656
O1 Mo4 V O3 -17.1(5) . 2_656
O22 Mo4 V O3 -69.4(6) . 2_656
O4 Mo4 V O18 -130.0(5) . 2_656
O17 Mo4 V O18 113.0(8) . 2_656
O8 Mo4 V O18 -12.2(8) . 2_656
O11 Mo4 V O18 138.5(9) . 2_656
O12 Mo4 V O18 -38.6(7) . 2_656
O1 Mo4 V O18 74.5(5) . 2_656
O22 Mo4 V O18 22.2(5) . 2_656
O4 Mo4 V O12 -91.4(7) . .
O17 Mo4 V O12 151.6(9) . .
O8 Mo4 V O12 26.4(9) . .
O11 Mo4 V O12 177.1(10) . .
O1 Mo4 V O12 113.1(7) . .
O22 Mo4 V O12 60.8(7) . .
O4 Mo4 V Mo1 117.6(3) . 2_656
O17 Mo4 V Mo1 0.6(7) . 2_656
O8 Mo4 V Mo1 -124.6(6) . 2_656
O11 Mo4 V Mo1 26.1(8) . 2_656
O12 Mo4 V Mo1 -151.0(6) . 2_656
O1 Mo4 V Mo1 -37.9(3) . 2_656
O22 Mo4 V Mo1 -90.3(4) . 2_656
O4 Mo4 V Mo2 -174.9(4) . 2_656
O17 Mo4 V Mo2 68.2(7) . 2_656
O8 Mo4 V Mo2 -57.0(7) . 2_656
O11 Mo4 V Mo2 93.7(8) . 2_656
O12 Mo4 V Mo2 -83.4(6) . 2_656
O1 Mo4 V Mo2 29.6(4) . 2_656
O22 Mo4 V Mo2 -22.7(4) . 2_656
O4 Mo4 V Mo6 -113.8(3) . 2_656
O17 Mo4 V Mo6 129.3(7) . 2_656
O8 Mo4 V Mo6 4.0(6) . 2_656
O11 Mo4 V Mo6 154.8(8) . 2_656
O12 Mo4 V Mo6 -22.3(6) . 2_656
O1 Mo4 V Mo6 90.7(4) . 2_656
O22 Mo4 V Mo6 38.4(4) . 2_656
O2 As1 O1 Mo1 177.3(8) 2_656 2_656
O2 As1 O1 Mo1 -2.7(8) . 2_656
O14 As1 O1 Mo1 -60.1(9) 2_656 2_656
O14 As1 O1 Mo1 119.9(9) . 2_656
O22 As1 O1 Mo1 -125.1(9) . 2_656
O22 As1 O1 Mo1 54.9(9) 2_656 2_656
O1 As1 O1 Mo1 28(100) 2_656 2_656
O2 As1 O1 Mo4 -55.1(9) 2_656 .
O2 As1 O1 Mo4 124.9(9) . .
O14 As1 O1 Mo4 67.5(8) 2_656 .
O14 As1 O1 Mo4 -112.5(8) . .
O22 As1 O1 Mo4 2.5(7) . .
O22 As1 O1 Mo4 -177.5(7) 2_656 .
O1 As1 O1 Mo4 156(100) 2_656 .
O2 As1 O1 Mo3 58.4(9) 2_656 .
O2 As1 O1 Mo3 -121.6(9) . .
O14 As1 O1 Mo3 -179.0(6) 2_656 .
O14 As1 O1 Mo3 1.0(6) . .
O22 As1 O1 Mo3 116.0(8) . .
O22 As1 O1 Mo3 -64.0(8) 2_656 .
O1 As1 O1 Mo3 -91(100) 2_656 .
O4 Mo4 O1 As1 -179.9(9) . .
O17 Mo4 O1 As1 125.7(9) . .
O8 Mo4 O1 As1 37.4(8) . .
O11 Mo4 O1 As1 -127.5(9) . .
O12 Mo4 O1 As1 -49.3(7) . .
O22 Mo4 O1 As1 -2.2(6) . .
V Mo4 O1 As1 -89.2(7) . .
O4 Mo4 O1 Mo1 -43.1(13) . 2_656
O17 Mo4 O1 Mo1 -97.4(7) . 2_656
O8 Mo4 O1 Mo1 174.3(5) . 2_656
O11 Mo4 O1 Mo1 9.4(5) . 2_656
O12 Mo4 O1 Mo1 87.6(5) . 2_656
O22 Mo4 O1 Mo1 134.7(8) . 2_656
V Mo4 O1 Mo1 47.7(4) . 2_656
O4 Mo4 O1 Mo3 55.0(13) . .
O17 Mo4 O1 Mo3 0.6(6) . .
O8 Mo4 O1 Mo3 -87.7(5) . .
O11 Mo4 O1 Mo3 107.4(6) . .
O12 Mo4 O1 Mo3 -174.4(4) . .
O22 Mo4 O1 Mo3 -127.2(7) . .
V Mo4 O1 Mo3 145.7(4) . .
O7 Mo3 O1 As1 -178.4(7) . .
O20 Mo3 O1 As1 46.5(7) . .
O17 Mo3 O1 As1 -127.2(9) . .
O21 Mo3 O1 As1 132.5(9) 2_656 .
O13 Mo3 O1 As1 -41.2(7) . .
O14 Mo3 O1 As1 -0.9(5) . .
O7 Mo3 O1 Mo1 49.9(11) . 2_656
O20 Mo3 O1 Mo1 -85.2(5) . 2_656
O17 Mo3 O1 Mo1 101.1(7) . 2_656
O21 Mo3 O1 Mo1 0.8(5) 2_656 2_656
O13 Mo3 O1 Mo1 -172.9(4) . 2_656
O14 Mo3 O1 Mo1 -132.6(7) . 2_656
O7 Mo3 O1 Mo4 -51.9(11) . .
O20 Mo3 O1 Mo4 173.1(4) . .
O17 Mo3 O1 Mo4 -0.6(6) . .
O21 Mo3 O1 Mo4 -101.0(6) 2_656 .
O13 Mo3 O1 Mo4 85.4(5) . .
O14 Mo3 O1 Mo4 125.7(7) . .
O2 As1 O2 O14 25(100) 2_656 2_656
O14 As1 O2 O14 180.000(4) . 2_656
O22 As1 O2 O14 -58.9(9) . 2_656
O22 As1 O2 O14 121.1(9) 2_656 2_656
O1 As1 O2 O14 61.7(8) 2_656 2_656
O1 As1 O2 O14 -118.3(8) . 2_656
O2 As1 O2 Mo2 22(100) 2_656 2_656
O14 As1 O2 Mo2 -2.3(8) 2_656 2_656
O14 As1 O2 Mo2 177.7(8) . 2_656
O22 As1 O2 Mo2 -61.2(11) . 2_656
O22 As1 O2 Mo2 118.8(11) 2_656 2_656
O1 As1 O2 Mo2 59.4(10) 2_656 2_656
O1 As1 O2 Mo2 -120.6(10) . 2_656
O2 As1 O2 Mo5 -97(100) 2_656 2_656
O14 As1 O2 Mo5 -121.9(11) 2_656 2_656
O14 As1 O2 Mo5 58.1(11) . 2_656
O22 As1 O2 Mo5 179.2(8) . 2_656
O22 As1 O2 Mo5 -0.8(8) 2_656 2_656
O1 As1 O2 Mo5 -60.2(11) 2_656 2_656
O1 As1 O2 Mo5 119.8(11) . 2_656
O2 As1 O2 Mo1 145(100) 2_656 2_656
O14 As1 O2 Mo1 120.8(11) 2_656 2_656
O14 As1 O2 Mo1 -59.2(11) . 2_656
O22 As1 O2 Mo1 61.9(11) . 2_656
O22 As1 O2 Mo1 -118.1(11) 2_656 2_656
O1 As1 O2 Mo1 -177.5(7) 2_656 2_656
O1 As1 O2 Mo1 2.5(7) . 2_656
O16 Mo1 O3 V 97.9(6) . 2_656
O9 Mo1 O3 V -159.8(6) . 2_656
O21 Mo1 O3 V -64.9(14) . 2_656
O11 Mo1 O3 V -2.7(6) 2_656 2_656
O1 Mo1 O3 V -61.9(6) 2_656 2_656
O2 Mo1 O3 V -98.7(7) 2_656 2_656
O16 Mo1 O3 Mo2 -145.6(9) . .
O9 Mo1 O3 Mo2 -43.4(10) . .
O21 Mo1 O3 Mo2 51.5(17) . .
O11 Mo1 O3 Mo2 113.7(10) 2_656 .
O1 Mo1 O3 Mo2 54.5(10) 2_656 .
O2 Mo1 O3 Mo2 17.8(8) 2_656 .
V Mo1 O3 Mo2 116.4(12) 2_656 .
O5 Mo2 O3 V -97.6(6) . 2_656
O13 Mo2 O3 V 61.8(13) . 2_656
O10 Mo2 O3 V 159.2(7) . 2_656
O18 Mo2 O3 V 1.3(6) . 2_656
O14 Mo2 O3 V 61.0(6) . 2_656
O2 Mo2 O3 V 96.8(7) 2_656 2_656
O5 Mo2 O3 Mo1 147.4(10) . .
O13 Mo2 O3 Mo1 -53.1(17) . .
O10 Mo2 O3 Mo1 44.3(10) . .
O18 Mo2 O3 Mo1 -113.7(10) . .
O14 Mo2 O3 Mo1 -54.0(10) . .
O2 Mo2 O3 Mo1 -18.2(8) 2_656 .
V Mo2 O3 Mo1 -115.0(13) 2_656 .
O15 Mo5 O8 Mo4 -157.7(11) . .
O10 Mo5 O8 Mo4 100.9(12) . .
O19 Mo5 O8 Mo4 -54.7(12) 2_656 .
O9 Mo5 O8 Mo4 20.9(19) . .
O22 Mo5 O8 Mo4 3.2(10) . .
O2 Mo5 O8 Mo4 37.0(12) 2_656 .
O4 Mo4 O8 Mo5 156.9(11) . .
O17 Mo4 O8 Mo5 -101.7(12) . .
O11 Mo4 O8 Mo5 -6(2) . .
O12 Mo4 O8 Mo5 53.7(12) . .
O1 Mo4 O8 Mo5 -37.2(12) . .
O22 Mo4 O8 Mo5 -3.1(10) . .
V Mo4 O8 Mo5 35.7(14) . .
O16 Mo1 O9 Mo5 156.5(9) . .
O21 Mo1 O9 Mo5 -103.5(10) . .
O3 Mo1 O9 Mo5 52.4(10) . .
O11 Mo1 O9 Mo5 -13.1(17) 2_656 .
O1 Mo1 O9 Mo5 -39.9(10) 2_656 .
O2 Mo1 O9 Mo5 -6.6(8) 2_656 .
V Mo1 O9 Mo5 36.0(12) 2_656 .
O15 Mo5 O9 Mo1 -156.8(10) . .
O8 Mo5 O9 Mo1 24.6(18) . .
O10 Mo5 O9 Mo1 -56.0(10) . .
O19 Mo5 O9 Mo1 100.9(10) 2_656 .
O22 Mo5 O9 Mo1 40.3(10) . .
O2 Mo5 O9 Mo1 6.7(9) 2_656 .
O5 Mo2 O10 Mo5 -158.0(9) . .
O13 Mo2 O10 Mo5 97.9(10) . .
O18 Mo2 O10 Mo5 7.3(18) . .
O3 Mo2 O10 Mo5 -57.1(10) . .
O14 Mo2 O10 Mo5 33.6(10) . .
O2 Mo2 O10 Mo5 3.1(8) 2_656 .
V Mo2 O10 Mo5 -42.2(11) 2_656 .
O15 Mo5 O10 Mo2 159.5(9) . .
O8 Mo5 O10 Mo2 -97.3(10) . .
O19 Mo5 O10 Mo2 -11.4(17) 2_656 .
O9 Mo5 O10 Mo2 59.8(10) . .
O22 Mo5 O10 Mo2 -35.0(10) . .
O2 Mo5 O10 Mo2 -3.1(8) 2_656 .
O23 V O11 Mo4 115.8(13) . .
O3 V O11 Mo4 -138.7(7) 2_656 .
O18 V O11 Mo4 -63.7(10) 2_656 .
O12 V O11 Mo4 -1.9(7) . .
Mo1 V O11 Mo4 -141.6(11) 2_656 .
Mo2 V O11 Mo4 -109.9(5) 2_656 .
Mo6 V O11 Mo4 -26.4(8) 2_656 .
O23 V O11 Mo1 -102.7(13) . 2_656
O3 V O11 Mo1 2.8(7) 2_656 2_656
O18 V O11 Mo1 77.8(9) 2_656 2_656
O12 V O11 Mo1 139.6(7) . 2_656
Mo4 V O11 Mo1 141.6(11) . 2_656
Mo2 V O11 Mo1 31.6(8) 2_656 2_656
Mo6 V O11 Mo1 115.1(5) 2_656 2_656
O4 Mo4 O11 V -99.6(8) . .
O17 Mo4 O11 V 159.1(9) . .
O8 Mo4 O11 V 63.1(14) . .
O12 Mo4 O11 V 2.0(7) . .
O1 Mo4 O11 V 99.3(9) . .
O22 Mo4 O11 V 60.5(8) . .
O4 Mo4 O11 Mo1 145.0(11) . 2_656
O17 Mo4 O11 Mo1 43.6(12) . 2_656
O8 Mo4 O11 Mo1 -52.3(18) . 2_656
O12 Mo4 O11 Mo1 -113.4(12) . 2_656
O1 Mo4 O11 Mo1 -16.1(10) . 2_656
O22 Mo4 O11 Mo1 -55.0(12) . 2_656
V Mo4 O11 Mo1 -115.4(16) . 2_656
O4 Mo4 O12 Mo6 -147.6(12) . 2_656
O17 Mo4 O12 Mo6 39(2) . 2_656
O8 Mo4 O12 Mo6 -48.3(13) . 2_656
O11 Mo4 O12 Mo6 109.2(14) . 2_656
O1 Mo4 O12 Mo6 50.4(13) . 2_656
O22 Mo4 O12 Mo6 9.7(11) . 2_656
V Mo4 O12 Mo6 110.9(16) . 2_656
O4 Mo4 O12 V 101.5(6) . .
O17 Mo4 O12 V -71.5(13) . .
O8 Mo4 O12 V -159.3(7) . .
O11 Mo4 O12 V -1.7(6) . .
O1 Mo4 O12 V -60.5(6) . .
O22 Mo4 O12 V -101.3(7) . .
O23 V O12 Mo6 109.4(13) . 2_656
O11 V O12 Mo6 -141.7(7) . 2_656
O3 V O12 Mo6 -65.1(9) 2_656 2_656
O18 V O12 Mo6 -0.4(6) 2_656 2_656
Mo1 V O12 Mo6 -111.9(5) 2_656 2_656
Mo4 V O12 Mo6 -143.6(9) . 2_656
Mo2 V O12 Mo6 -26.3(7) 2_656 2_656
O23 V O12 Mo4 -107.1(13) . .
O11 V O12 Mo4 1.9(7) . .
O3 V O12 Mo4 78.4(8) 2_656 .
O18 V O12 Mo4 143.2(7) 2_656 .
Mo1 V O12 Mo4 31.7(6) 2_656 .
Mo2 V O12 Mo4 117.2(4) 2_656 .
Mo6 V O12 Mo4 143.6(9) 2_656 .
O5 Mo2 O13 Mo3 158.6(11) . .
O10 Mo2 O13 Mo3 -97.1(12) . .
O18 Mo2 O13 Mo3 58.6(12) . .
O3 Mo2 O13 Mo3 -1(2) . .
O14 Mo2 O13 Mo3 0.3(10) . .
O2 Mo2 O13 Mo3 -31.5(12) 2_656 .
V Mo2 O13 Mo3 41.1(15) 2_656 .
O7 Mo3 O13 Mo2 -162.4(11) . .
O20 Mo3 O13 Mo2 -60.9(12) . .
O17 Mo3 O13 Mo2 97.6(12) . .
O21 Mo3 O13 Mo2 19(2) 2_656 .
O1 Mo3 O13 Mo2 34.9(12) . .
O14 Mo3 O13 Mo2 -0.3(10) . .
O2 As1 O14 O2 180.000(6) . 2_656
O14 As1 O14 O2 -154(100) 2_656 2_656
O22 As1 O14 O2 56.6(9) . 2_656
O22 As1 O14 O2 -123.4(9) 2_656 2_656
O1 As1 O14 O2 -59.0(8) 2_656 2_656
O1 As1 O14 O2 121.0(8) . 2_656
O2 As1 O14 Mo2 -2.4(8) 2_656 .
O2 As1 O14 Mo2 177.6(8) . .
O14 As1 O14 Mo2 -156(100) 2_656 .
O22 As1 O14 Mo2 54.3(10) . .
O22 As1 O14 Mo2 -125.7(10) 2_656 .
O1 As1 O14 Mo2 -61.3(10) 2_656 .
O1 As1 O14 Mo2 118.7(10) . .
O2 As1 O14 Mo6 125.9(10) 2_656 .
O2 As1 O14 Mo6 -54.1(10) . .
O14 As1 O14 Mo6 -28(100) 2_656 .
O22 As1 O14 Mo6 -177.4(7) . .
O22 As1 O14 Mo6 2.6(7) 2_656 .
O1 As1 O14 Mo6 67.0(8) 2_656 .
O1 As1 O14 Mo6 -113.0(8) . .
O2 As1 O14 Mo3 -122.1(10) 2_656 .
O2 As1 O14 Mo3 57.9(10) . .
O14 As1 O14 Mo3 84(100) 2_656 .
O22 As1 O14 Mo3 -65.4(8) . .
O22 As1 O14 Mo3 114.6(8) 2_656 .
O1 As1 O14 Mo3 179.0(6) 2_656 .
O1 As1 O14 Mo3 -1.0(6) . .
O5 Mo2 O14 As1 169.1(8) . .
O13 Mo2 O14 As1 -129.5(11) . .
O10 Mo2 O14 As1 -39.2(9) . .
O18 Mo2 O14 As1 128.7(10) . .
O3 Mo2 O14 As1 50.1(9) . .
O2 Mo2 O14 As1 2.0(7) 2_656 .
V Mo2 O14 As1 83.6(8) 2_656 .
O5 Mo2 O14 O2 167.1(10) . 2_656
O13 Mo2 O14 O2 -131.5(9) . 2_656
O10 Mo2 O14 O2 -41.3(7) . 2_656
O18 Mo2 O14 O2 126.7(8) . 2_656
O3 Mo2 O14 O2 48.1(7) . 2_656
V Mo2 O14 O2 81.6(6) 2_656 2_656
O5 Mo2 O14 Mo6 33.0(14) . .
O13 Mo2 O14 Mo6 94.5(7) . .
O10 Mo2 O14 Mo6 -175.3(5) . .
O18 Mo2 O14 Mo6 -7.4(4) . .
O3 Mo2 O14 Mo6 -85.9(5) . .
O2 Mo2 O14 Mo6 -134.1(9) 2_656 .
V Mo2 O14 Mo6 -52.5(4) 2_656 .
O5 Mo2 O14 Mo3 -61.6(13) . .
O13 Mo2 O14 Mo3 -0.1(5) . .
O10 Mo2 O14 Mo3 90.1(5) . .
O18 Mo2 O14 Mo3 -102.0(7) . .
O3 Mo2 O14 Mo3 179.4(5) . .
O2 Mo2 O14 Mo3 131.3(9) 2_656 .
V Mo2 O14 Mo3 -147.1(6) 2_656 .
O6 Mo6 O14 As1 -177.5(7) . .
O19 Mo6 O14 As1 38.9(8) . .
O12 Mo6 O14 As1 -49.8(8) 2_656 .
O20 Mo6 O14 As1 122.6(10) . .
O18 Mo6 O14 As1 -131.0(10) . .
O22 Mo6 O14 As1 -2.3(6) 2_656 .
V Mo6 O14 As1 -86.9(7) 2_656 .
O6 Mo6 O14 O2 -111.8(14) . 2_656
O19 Mo6 O14 O2 104.6(12) . 2_656
O12 Mo6 O14 O2 16.0(13) 2_656 2_656
O20 Mo6 O14 O2 -171.7(15) . 2_656
O18 Mo6 O14 O2 -65.2(12) . 2_656
O22 Mo6 O14 O2 63.5(12) 2_656 2_656
V Mo6 O14 O2 -21.1(11) 2_656 2_656
O6 Mo6 O14 Mo2 -38.9(13) . .
O19 Mo6 O14 Mo2 177.5(5) . .
O12 Mo6 O14 Mo2 88.9(5) 2_656 .
O20 Mo6 O14 Mo2 -98.8(7) . .
O18 Mo6 O14 Mo2 7.7(5) . .
O22 Mo6 O14 Mo2 136.4(8) 2_656 .
V Mo6 O14 Mo2 51.8(4) 2_656 .
O6 Mo6 O14 Mo3 57.9(12) . .
O19 Mo6 O14 Mo3 -85.8(5) . .
O12 Mo6 O14 Mo3 -174.4(5) 2_656 .
O20 Mo6 O14 Mo3 -2.1(6) . .
O18 Mo6 O14 Mo3 104.4(6) . .
O22 Mo6 O14 Mo3 -126.9(7) 2_656 .
V Mo6 O14 Mo3 148.5(5) 2_656 .
O7 Mo3 O14 As1 178.5(7) . .
O20 Mo3 O14 As1 -123.9(10) . .
O17 Mo3 O14 As1 47.3(8) . .
O21 Mo3 O14 As1 -39.4(8) 2_656 .
O13 Mo3 O14 As1 133.7(10) . .
O1 Mo3 O14 As1 0.9(6) . .
O7 Mo3 O14 O2 114.7(14) . 2_656
O20 Mo3 O14 O2 172.4(14) . 2_656
O17 Mo3 O14 O2 -16.5(12) . 2_656
O21 Mo3 O14 O2 -103.2(12) 2_656 2_656
O13 Mo3 O14 O2 70.0(12) . 2_656
O1 Mo3 O14 O2 -62.8(12) . 2_656
O7 Mo3 O14 Mo2 44.9(13) . .
O20 Mo3 O14 Mo2 102.5(8) . .
O17 Mo3 O14 Mo2 -86.3(5) . .
O21 Mo3 O14 Mo2 -173.0(5) 2_656 .
O13 Mo3 O14 Mo2 0.1(5) . .
O1 Mo3 O14 Mo2 -132.7(8) . .
O7 Mo3 O14 Mo6 -55.5(11) . .
O20 Mo3 O14 Mo6 2.1(6) . .
O17 Mo3 O14 Mo6 173.3(4) . .
O21 Mo3 O14 Mo6 86.6(5) 2_656 .
O13 Mo3 O14 Mo6 -100.2(7) . .
O1 Mo3 O14 Mo6 127.0(7) . .
O4 Mo4 O17 Mo3 -162.0(12) . .
O8 Mo4 O17 Mo3 97.6(13) . .
O11 Mo4 O17 Mo3 -56.8(13) . .
O12 Mo4 O17 Mo3 11(2) . .
O1 Mo4 O17 Mo3 -1.1(10) . .
O22 Mo4 O17 Mo3 36.7(13) . .
V Mo4 O17 Mo3 -41.9(16) . .
O7 Mo3 O17 Mo4 161.3(12) . .
O20 Mo3 O17 Mo4 -16(2) . .
O21 Mo3 O17 Mo4 61.2(13) 2_656 .
O13 Mo3 O17 Mo4 -98.4(13) . .
O1 Mo3 O17 Mo4 1.1(10) . .
O14 Mo3 O17 Mo4 -37.9(13) . .
O6 Mo6 O18 Mo2 147.8(10) . .
O19 Mo6 O18 Mo2 -37.4(17) . .
O12 Mo6 O18 Mo2 -109.7(11) 2_656 .
O20 Mo6 O18 Mo2 45.2(12) . .
O22 Mo6 O18 Mo2 -50.3(11) 2_656 .
O14 Mo6 O18 Mo2 -13.8(9) . .
V Mo6 O18 Mo2 -110.1(14) 2_656 .
O6 Mo6 O18 V -102.1(6) . 2_656
O19 Mo6 O18 V 72.8(11) . 2_656
O12 Mo6 O18 V 0.4(6) 2_656 2_656
O20 Mo6 O18 V 155.3(7) . 2_656
O22 Mo6 O18 V 59.8(6) 2_656 2_656
O14 Mo6 O18 V 96.3(7) . 2_656
O5 Mo2 O18 Mo6 -150.2(11) . .
O13 Mo2 O18 Mo6 -47.7(11) . .
O10 Mo2 O18 Mo6 44.4(17) . .
O3 Mo2 O18 Mo6 110.5(11) . .
O14 Mo2 O18 Mo6 14.1(9) . .
O2 Mo2 O18 Mo6 48.2(11) 2_656 .
V Mo2 O18 Mo6 111.7(14) 2_656 .
O5 Mo2 O18 V 98.1(6) . 2_656
O13 Mo2 O18 V -159.4(7) . 2_656
O10 Mo2 O18 V -67.3(12) . 2_656
O3 Mo2 O18 V -1.2(6) . 2_656
O14 Mo2 O18 V -97.6(7) . 2_656
O2 Mo2 O18 V -63.5(6) 2_656 2_656
O6 Mo6 O19 Mo5 151.1(11) . 2_656
O12 Mo6 O19 Mo5 47.5(13) 2_656 2_656
O20 Mo6 O19 Mo5 -106.7(12) . 2_656
O18 Mo6 O19 Mo5 -24(2) . 2_656
O22 Mo6 O19 Mo5 -8.9(10) 2_656 2_656
O14 Mo6 O19 Mo5 -43.9(12) . 2_656
V Mo6 O19 Mo5 27.8(15) 2_656 2_656
O7 Mo3 O20 Mo6 154.0(13) . .
O17 Mo3 O20 Mo6 -29(3) . .
O21 Mo3 O20 Mo6 -105.2(14) 2_656 .
O13 Mo3 O20 Mo6 54.3(14) . .
O1 Mo3 O20 Mo6 -44.0(14) . .
O14 Mo3 O20 Mo6 -4.2(12) . .
O6 Mo6 O20 Mo3 -153.6(13) . .
O19 Mo6 O20 Mo3 103.0(14) . .
O12 Mo6 O20 Mo3 22(2) 2_656 .
O18 Mo6 O20 Mo3 -51.2(14) . .
O22 Mo6 O20 Mo3 43.0(14) 2_656 .
O14 Mo6 O20 Mo3 4.2(12) . .
V Mo6 O20 Mo3 -31.1(17) 2_656 .
O16 Mo1 O21 Mo3 -161.2(12) . 2_656
O9 Mo1 O21 Mo3 96.6(12) . 2_656
O3 Mo1 O21 Mo3 2(2) . 2_656
O11 Mo1 O21 Mo3 -58.5(12) 2_656 2_656
O1 Mo1 O21 Mo3 -1.5(10) 2_656 2_656
O2 Mo1 O21 Mo3 31.6(12) 2_656 2_656
V Mo1 O21 Mo3 -44.2(16) 2_656 2_656
O2 As1 O22 Mo5 -0.9(8) 2_656 .
O2 As1 O22 Mo5 179.1(8) . .
O14 As1 O22 Mo5 123.5(10) 2_656 .
O14 As1 O22 Mo5 -56.5(10) . .
O22 As1 O22 Mo5 -165(100) 2_656 .
O1 As1 O22 Mo5 57.3(10) 2_656 .
O1 As1 O22 Mo5 -122.7(10) . .
O2 As1 O22 Mo6 -121.8(10) 2_656 2_656
O2 As1 O22 Mo6 58.2(10) . 2_656
O14 As1 O22 Mo6 2.5(7) 2_656 2_656
O14 As1 O22 Mo6 -177.5(7) . 2_656
O22 As1 O22 Mo6 74(100) 2_656 2_656
O1 As1 O22 Mo6 -63.6(8) 2_656 2_656
O1 As1 O22 Mo6 116.4(8) . 2_656
O2 As1 O22 Mo4 119.5(10) 2_656 .
O2 As1 O22 Mo4 -60.5(10) . .
O14 As1 O22 Mo4 -116.2(9) 2_656 .
O14 As1 O22 Mo4 63.8(9) . .
O22 As1 O22 Mo4 -45(100) 2_656 .
O1 As1 O22 Mo4 177.6(6) 2_656 .
O1 As1 O22 Mo4 -2.4(6) . .
O15 Mo5 O22 As1 -176.1(9) . .
O8 Mo5 O22 As1 128.9(11) . .
O10 Mo5 O22 As1 43.0(9) . .
O19 Mo5 O22 As1 -126.2(10) 2_656 .
O9 Mo5 O22 As1 -44.2(9) . .
O2 Mo5 O22 As1 0.7(7) 2_656 .
O15 Mo5 O22 Mo6 -45.5(15) . 2_656
O8 Mo5 O22 Mo6 -100.5(6) . 2_656
O10 Mo5 O22 Mo6 173.5(5) . 2_656
O19 Mo5 O22 Mo6 4.4(5) 2_656 2_656
O9 Mo5 O22 Mo6 86.4(5) . 2_656
O2 Mo5 O22 Mo6 131.3(9) 2_656 2_656
O15 Mo5 O22 Mo4 53.4(14) . .
O8 Mo5 O22 Mo4 -1.6(5) . .
O10 Mo5 O22 Mo4 -87.5(5) . .
O19 Mo5 O22 Mo4 103.4(6) 2_656 .
O9 Mo5 O22 Mo4 -174.7(5) . .
O2 Mo5 O22 Mo4 -129.8(9) 2_656 .
O4 Mo4 O22 As1 -179.8(7) . .
O17 Mo4 O22 As1 -43.9(8) . .
O8 Mo4 O22 As1 -131.7(10) . .
O11 Mo4 O22 As1 47.0(8) . .
O12 Mo4 O22 As1 124.1(9) . .
O1 Mo4 O22 As1 2.2(6) . .
V Mo4 O22 As1 79.2(7) . .
O4 Mo4 O22 Mo5 -46.5(12) . .
O17 Mo4 O22 Mo5 89.4(5) . .
O8 Mo4 O22 Mo5 1.6(5) . .
O11 Mo4 O22 Mo5 -179.7(5) . .
O12 Mo4 O22 Mo5 -102.6(7) . .
O1 Mo4 O22 Mo5 135.5(8) . .
V Mo4 O22 Mo5 -147.5(5) . .
O4 Mo4 O22 Mo6 51.3(11) . 2_656
O17 Mo4 O22 Mo6 -172.8(4) . 2_656
O8 Mo4 O22 Mo6 99.4(6) . 2_656
O11 Mo4 O22 Mo6 -81.9(5) . 2_656
O12 Mo4 O22 Mo6 -4.8(5) . 2_656
O1 Mo4 O22 Mo6 -126.7(7) . 2_656
V Mo4 O22 Mo6 -49.7(3) . 2_656
N1 Cu1 N3 C17 97(28) 1_554 .
N1 Cu1 N3 C3 -76(29) 1_554 .
N4 Cu2 N4 C6 -119(100) 2_566 .
N4 Cu2 N4 C1 62(100) 2_566 .
C6 N4 C1 C20 3(2) . .
Cu2 N4 C1 C20 -178.1(11) . .
C17 N3 C3 C5 0.8(18) . .
Cu1 N3 C3 C5 174.3(9) . .
N3 C3 C5 C8 -1.5(19) . .
C1 N4 C6 C2 -2.9(18) . .
Cu2 N4 C6 C2 178.1(9) . .
C10 C2 C6 N4 4(2) . .
C24 N1 C7 C4 1(2) . .
Cu1 N1 C7 C4 179.8(10) 1_556 .
C15 C4 C7 N1 -3(2) . .
C3 C5 C8 C13 2.4(18) . .
C3 C5 C8 C11 177.5(11) . .
C23 N2 C9 C12 2(2) . .
C6 C2 C10 C20 -5(2) . .
C6 C2 C10 C16 174.9(12) . .
C13 C8 C11 C21 -8(2) . .
C5 C8 C11 C21 177.1(13) . .
N2 C9 C12 C14 3(2) . .
C5 C8 C13 C17 -2.7(18) . .
C11 C8 C13 C17 -177.6(12) . .
C9 C12 C14 C22 -3(2) . .
C9 C12 C14 C19 175.5(13) . .
C7 C4 C15 C18 3(2) . .
C7 C4 C15 C21 -174.3(13) . .
C2 C10 C16 C16 -1(3) . 2_567
C20 C10 C16 C16 179.3(17) . 2_567
C3 N3 C17 C13 -1.0(19) . .
Cu1 N3 C17 C13 -174.6(10) . .
C8 C13 C17 N3 2(2) . .
C4 C15 C18 C24 -2(2) . .
C21 C15 C18 C24 175.5(15) . .
C22 C14 C19 C19 -175(3) . 2_775
C12 C14 C19 C19 7(3) . 2_775
N4 C1 C20 C10 -4(2) . .
C2 C10 C20 C1 5(2) . .
C16 C10 C20 C1 -175.2(12) . .
C8 C11 C21 C15 -178.5(12) . .
C18 C15 C21 C11 -171.4(15) . .
C4 C15 C21 C11 5(2) . .
C12 C14 C22 C23 -3(3) . .
C19 C14 C22 C23 179.1(18) . .
C9 N2 C23 C22 -8(3) . .
C14 C22 C23 N2 8(4) . .
C7 N1 C24 C18 0(2) . .
Cu1 N1 C24 C18 -178.6(13) 1_556 .
C15 C18 C24 N1 0(3) . .
